data_4107400
loop_
_publ_author_name
'De-Liang Long'
'Carsten Streb'
'Yu-Fei Song'
'Scott Mitchell'
'Leroy Cronin'

_publ_section_title
;
 Unravelling the Complexities of Polyoxometalates in Solution Using Mass
 Spectrometry: Protonation versus Heteroatom Inclusion
;
_journal_name_full 'Journal of the American Chemical Society'
_journal_page_first 1830
_journal_page_last 1832
_journal_paper_doi 10.1021/ja075940z
_journal_volume 130
_journal_year 2008
_chemical_formula_moiety '7(Na +), (H2 Bi W18 O60 7-), 32(H2 O)'
_chemical_formula_sum 'H66 Na7 O92 Sb W18'
_chemical_formula_weight 5130.51
_chemical_name_common DL226
_chemical_name_systematic
;
 ?
;
_space_group_IT_number 15
_symmetry_cell_setting monoclinic
_symmetry_space_group_name_Hall '-C 2yc'
_symmetry_space_group_name_H-M 'C 1 2/c 1'
_atom_sites_solution_hydrogens geom
_atom_sites_solution_primary direct
_atom_sites_solution_secondary difmap
_audit_creation_method SHELXL-97
_cell_angle_alpha 90.00
_cell_angle_beta 123.467(2)
_cell_angle_gamma 90.00
_cell_formula_units_Z 4
_cell_length_a 27.1559(12)
_cell_length_b 15.5424(7)
_cell_length_c 21.7182(16)
_cell_measurement_reflns_used 5330
_cell_measurement_temperature 100(2)
_cell_measurement_theta_max 26.06
_cell_measurement_theta_min 2.22
_cell_volume 7646.8(8)
_computing_cell_refinement Bruker
_computing_data_collection Bruker
_computing_data_reduction Bruker
_computing_molecular_graphics 'Ortep-3 for Windows (Farrugia, 1997)'
_computing_publication_material 'WinGX publication routines (Farrugia, 1999)'
_computing_structure_refinement 'SHELXL-97 (Sheldrick, 1997)'
_computing_structure_solution 'SHELXL-97 (Sheldrick, 1997)'
_diffrn_ambient_temperature 100(2)
_diffrn_measured_fraction_theta_full 0.999
_diffrn_measured_fraction_theta_max 0.999
_diffrn_measurement_device_type 'Bruker Apex II CCD'
_diffrn_measurement_method '\w & \p scans'
_diffrn_radiation_monochromator graphite
_diffrn_radiation_source 'fine-focus sealed tube'
_diffrn_radiation_type MoK\a
_diffrn_radiation_wavelength 0.71073
_diffrn_reflns_av_R_equivalents 0.0522
_diffrn_reflns_av_sigmaI/netI 0.0421
_diffrn_reflns_limit_h_max 32
_diffrn_reflns_limit_h_min -32
_diffrn_reflns_limit_k_max 18
_diffrn_reflns_limit_k_min -18
_diffrn_reflns_limit_l_max 26
_diffrn_reflns_limit_l_min -25
_diffrn_reflns_number 37853
_diffrn_reflns_theta_full 25.50
_diffrn_reflns_theta_max 25.50
_diffrn_reflns_theta_min 1.59
_diffrn_standards_decay_% none
_exptl_absorpt_coefficient_mu 27.476
_exptl_absorpt_correction_T_max 0.2894
_exptl_absorpt_correction_T_min 0.0730
_exptl_absorpt_correction_type empirical
_exptl_absorpt_process_details SADABS
_exptl_crystal_colour colorless
_exptl_crystal_density_diffrn 4.456
_exptl_crystal_density_meas ?
_exptl_crystal_description block
_exptl_crystal_F_000 9048
_exptl_crystal_size_max 0.20
_exptl_crystal_size_mid 0.12
_exptl_crystal_size_min 0.06
_refine_diff_density_max 1.64
_refine_diff_density_min -1.64
_refine_diff_density_rms 0.30
_refine_ls_extinction_coef none
_refine_ls_extinction_method none
_refine_ls_goodness_of_fit_ref 1.079
_refine_ls_hydrogen_treatment riding
_refine_ls_matrix_type full
_refine_ls_number_parameters 570
_refine_ls_number_reflns 7104
_refine_ls_number_restraints 0
_refine_ls_restrained_S_all 1.079
_refine_ls_R_factor_all 0.0517
_refine_ls_R_factor_gt 0.0362
_refine_ls_shift/su_max 0.001
_refine_ls_shift/su_mean 0.000
_refine_ls_structure_factor_coef Fsqd
_refine_ls_weighting_details 'calc w=1/[\s^2^(Fo^2^)+(0.0323P)^2^+219.7694P] where P=(Fo^2^+2Fc^2^)/3'
_refine_ls_weighting_scheme calc
_refine_ls_wR_factor_gt 0.0822
_refine_ls_wR_factor_ref 0.0880
_reflns_number_gt 5504
_reflns_number_total 7104
_reflns_threshold_expression >2sigma(I)
_cod_data_source_file ja075940z-file001.cif
_cod_data_source_block dl226
_cod_depositor_comments
;
The following automatic conversions were performed:

'_exptl_crystal_density_meas' value 'none' was changed to '?' - the
value is perceived as not measured.

Automatic conversion script
Id: cif_fix_values 3008 2015-01-20 13:52:24Z robertas 
;
_cod_original_cell_volume 7646.8(7)
_cod_database_code 4107400

loop_
_symmetry_equiv_pos_as_xyz
'x, y, z'
'-x, y, -z+1/2'
'x+1/2, y+1/2, z'
'-x+1/2, y+1/2, -z+1/2'
'-x, -y, -z'
'x, -y, z-1/2'
'-x+1/2, -y+1/2, -z'
'x+1/2, -y+1/2, z-1/2'

loop_
_atom_site_label
_atom_site_type_symbol
_atom_site_fract_x
_atom_site_fract_y
_atom_site_fract_z
_atom_site_U_iso_or_equiv
_atom_site_adp_type
_atom_site_occupancy
_atom_site_symmetry_multiplicity
_atom_site_calc_flag
_atom_site_refinement_flags
W1 W 0.14948(2) 0.78528(3) 0.49938(3) 0.02232(13) Uani 1 1 d .
W2 W 0.14911(2) 0.54866(3) 0.49873(3) 0.02369(13) Uani 1 1 d .
W3 W 0.03162(2) 0.66655(4) 0.49835(3) 0.02452(13) Uani 1 1 d .
W4 W 0.15534(2) 0.78753(3) 0.35171(3) 0.02316(13) Uani 1 1 d .
W5 W 0.15257(2) 0.54799(3) 0.34777(3) 0.02325(13) Uani 1 1 d .
W6 W 0.04900(2) 0.43735(3) 0.35087(3) 0.02193(13) Uani 1 1 d .
W7 W -0.06858(2) 0.55956(3) 0.35248(3) 0.02271(13) Uani 1 1 d .
W8 W -0.06906(2) 0.77167(3) 0.34822(3) 0.02436(13) Uani 1 1 d .
W9 W 0.04914(2) 0.89611(3) 0.35053(3) 0.02325(13) Uani 1 1 d .
Sb Sb 0.02692(7) 0.66719(11) 0.31025(9) 0.0196(3) Uani 0.50 1 d P
Na1 Na 0.0402(2) 1.1669(4) 0.3458(3) 0.0331(12) Uani 1 1 d .
Na2 Na 0.1997(2) 0.7587(4) 0.7700(3) 0.0459(16) Uani 1 1 d .
Na3 Na 0.1361(4) 1.0169(6) 0.5644(6) 0.030(2) Uani 0.50 1 d P
Na4 Na -0.1375(4) 0.8371(6) 0.4545(5) 0.022(2) Uani 0.50 1 d P
Na5 Na 0.2020(12) 1.029(2) 0.7338(14) 0.044(9) Uani 0.22 1 d P
Na5' Na 0.2207(9) 0.9837(16) 0.7592(13) 0.037(5) Uani 0.28 1 d P
O1 O 0.1985(3) 0.8227(6) 0.5863(5) 0.024(2) Uani 1 1 d .
O2 O 0.1998(4) 0.5124(6) 0.5860(5) 0.029(2) Uani 1 1 d .
O3 O 0.0467(3) 0.6717(6) 0.5848(5) 0.028(2) Uani 1 1 d .
O4 O 0.2088(4) 0.8226(5) 0.3393(5) 0.027(2) Uani 1 1 d .
O5 O 0.2074(3) 0.5104(6) 0.3386(5) 0.0244(19) Uani 1 1 d .
O6 O 0.0364(4) 0.3294(6) 0.3449(5) 0.028(2) Uani 1 1 d .
O7 O -0.1216(4) 0.4896(6) 0.3401(5) 0.030(2) Uani 1 1 d .
O8 O -0.1206(4) 0.8395(6) 0.3426(5) 0.029(2) Uani 1 1 d .
O9 O 0.0358(3) 1.0030(6) 0.3431(4) 0.0241(19) Uani 1 1 d .
O10 O 0.1687(3) 0.6670(6) 0.5067(4) 0.0248(19) Uani 1 1 d .
O11 O 0.0862(4) 0.5835(6) 0.5062(5) 0.027(2) Uani 1 1 d .
O12 O 0.0872(3) 0.7530(6) 0.5083(4) 0.0230(19) Uani 1 1 d .
O13 O 0.1923(3) 0.8047(6) 0.4540(5) 0.024(2) Uani 1 1 d .
O14 O 0.1917(3) 0.5302(5) 0.4529(5) 0.023(2) Uani 1 1 d .
O15 O 0.1080(3) 0.4412(5) 0.4557(5) 0.0215(19) Uani 1 1 d .
O16 O -0.0291(3) 0.5800(5) 0.4549(5) 0.0210(19) Uani 1 1 d .
O17 O -0.0287(4) 0.7533(6) 0.4536(5) 0.026(2) Uani 1 1 d .
O18 O 0.1078(3) 0.8912(5) 0.4551(5) 0.0222(19) Uani 1 1 d .
O19 O 0.1692(3) 0.6674(6) 0.3637(5) 0.0249(19) Uani 1 1 d .
O20 O 0.1146(4) 0.4379(5) 0.3388(5) 0.026(2) Uani 1 1 d .
O21 O -0.0088(3) 0.4837(6) 0.3654(5) 0.024(2) Uani 1 1 d .
O22 O -0.1122(3) 0.6655(6) 0.3368(5) 0.027(2) Uani 1 1 d .
O23 O -0.0097(3) 0.8523(5) 0.3646(5) 0.024(2) Uani 1 1 d .
O24 O 0.1145(4) 0.8950(6) 0.3375(5) 0.025(2) Uani 1 1 d .
O25 O 0.0837(3) 0.7589(6) 0.3741(4) 0.024(2) Uani 1 1 d .
O26 O 0.0837(3) 0.5740(5) 0.3734(5) 0.0214(19) Uani 1 1 d .
O27 O -0.0051(3) 0.6677(6) 0.3743(5) 0.0247(19) Uani 1 1 d .
O28 O 0.0923(3) 0.5705(5) 0.2493(5) 0.0210(19) Uani 1 1 d .
O29 O 0.0000 0.4713(8) 0.2500 0.024(3) Uani 1 2 d S
O30 O -0.0924(3) 0.7630(5) 0.2500(5) 0.024(2) Uani 1 1 d .
O31 O 0.0000 0.8614(7) 0.2500 0.024(3) Uani 1 2 d S
O32 O 0.2078(4) 0.3245(6) 0.4554(6) 0.039(2) Uani 1 1 d .
O33 O 0.3062(5) 0.4742(7) 0.5589(8) 0.066(4) Uani 1 1 d .
O34 O -0.1402(5) 0.6937(8) 0.4479(7) 0.058(4) Uani 1 1 d .
O35 O -0.0477(5) 1.0151(8) 0.4088(7) 0.064(4) Uani 1 1 d .
O36 O 0.2162(5) 1.0814(7) 0.6717(6) 0.054(3) Uani 1 1 d .
O37 O 0.1415(4) 1.1771(6) 0.4386(6) 0.039(2) Uani 1 1 d .
O38 O -0.0586(4) 1.1659(6) 0.2499(5) 0.031(2) Uani 1 1 d .
O39 O 0.1148(6) 0.9794(9) 0.7440(8) 0.051(5) Uani 0.78(2) 1 d P
O39' O 0.1705(18) 0.913(3) 0.806(2) 0.032(12) Uiso 0.22(2) 1 d P
O40 O 0.1304(4) 0.8356(7) 0.6605(5) 0.043(3) Uani 1 1 d .
O41 O 0.1130(4) 0.6863(6) 0.7439(5) 0.029(2) Uani 1 1 d .
O42 O 0.2658(5) 0.8287(10) 0.7441(8) 0.026(5) Uani 0.64(3) 1 d P
O42' O 0.2719(14) 0.873(2) 0.7898(19) 0.054(12) Uiso 0.36(3) 1 d P
O43 O 0.2622(5) 0.6733(11) 0.8772(6) 0.087(5) Uani 1 1 d .
O44 O 0.2325(7) 0.8426(10) 0.8787(9) 0.062(5) Uani 0.78(2) 1 d P
O45 O 0.2132(6) 0.9311(8) 0.6717(7) 0.065(4) Uani 1 1 d .
O46 O 0.2045(5) 0.6480(7) 0.6955(7) 0.050(3) Uani 1 1 d .
O47 O 0.0340(5) 1.1428(8) 0.4485(6) 0.053(3) Uani 1 1 d .

loop_
_atom_site_aniso_label
_atom_site_aniso_U_11
_atom_site_aniso_U_22
_atom_site_aniso_U_33
_atom_site_aniso_U_23
_atom_site_aniso_U_13
_atom_site_aniso_U_12
W1 0.0202(2) 0.0255(3) 0.0189(3) -0.0014(2) 0.0093(2) -0.0022(2)
W2 0.0227(3) 0.0259(3) 0.0182(3) 0.0005(2) 0.0085(2) 0.0018(2)
W3 0.0199(2) 0.0342(3) 0.0190(3) 0.0000(2) 0.0105(2) -0.0015(2)
W4 0.0214(3) 0.0265(3) 0.0230(3) -0.0011(2) 0.0131(2) -0.0022(2)
W5 0.0197(3) 0.0272(3) 0.0219(3) 0.0018(2) 0.0109(2) -0.0004(2)
W6 0.0196(3) 0.0236(3) 0.0212(3) 0.0002(2) 0.0104(2) -0.0003(2)
W7 0.0206(3) 0.0246(3) 0.0224(3) 0.0000(2) 0.0116(2) -0.0009(2)
W8 0.0263(3) 0.0254(3) 0.0224(3) -0.0002(2) 0.0142(2) -0.0023(2)
W9 0.0210(3) 0.0226(3) 0.0237(3) 0.0004(2) 0.0109(2) -0.0005(2)
Sb 0.0176(7) 0.0221(8) 0.0176(8) 0.0010(8) 0.0087(7) -0.0004(7)
Na1 0.031(3) 0.035(3) 0.030(3) 0.001(3) 0.014(2) 0.001(3)
Na2 0.033(3) 0.069(4) 0.033(4) -0.001(3) 0.016(3) -0.017(3)
Na3 0.035(6) 0.024(6) 0.030(6) -0.010(5) 0.019(5) 0.000(5)
Na4 0.025(5) 0.010(4) 0.030(6) -0.003(4) 0.015(4) -0.003(4)
Na5 0.020(14) 0.07(2) 0.016(15) 0.029(14) -0.006(11) -0.027(14)
Na5' 0.028(12) 0.049(15) 0.027(14) 0.010(11) 0.011(10) 0.003(10)
O1 0.012(4) 0.034(5) 0.021(5) 0.003(4) 0.006(4) 0.003(4)
O2 0.025(4) 0.034(6) 0.021(5) -0.003(4) 0.007(4) 0.001(4)
O3 0.014(4) 0.041(5) 0.023(5) 0.009(4) 0.006(4) 0.007(4)
O4 0.036(5) 0.020(5) 0.030(5) -0.007(4) 0.022(4) -0.003(4)
O5 0.019(4) 0.029(5) 0.024(5) 0.000(4) 0.011(4) 0.002(4)
O6 0.032(5) 0.026(5) 0.027(5) -0.003(4) 0.017(4) -0.003(4)
O7 0.021(4) 0.040(6) 0.029(5) -0.008(5) 0.014(4) -0.011(4)
O8 0.034(5) 0.026(5) 0.035(6) -0.001(5) 0.024(5) -0.001(4)
O9 0.024(4) 0.023(5) 0.023(5) -0.003(4) 0.012(4) -0.002(4)
O10 0.015(4) 0.034(5) 0.017(5) 0.011(4) 0.003(4) 0.007(4)
O11 0.026(5) 0.036(5) 0.016(5) 0.005(4) 0.009(4) -0.007(4)
O12 0.019(4) 0.038(5) 0.014(5) -0.005(4) 0.010(4) -0.002(4)
O13 0.016(4) 0.036(5) 0.014(5) 0.003(4) 0.005(4) 0.000(4)
O14 0.017(4) 0.029(5) 0.019(5) -0.004(4) 0.008(4) -0.004(4)
O15 0.017(4) 0.025(5) 0.021(5) 0.001(4) 0.009(4) 0.003(4)
O16 0.020(4) 0.025(5) 0.021(5) 0.009(4) 0.013(4) 0.003(4)
O17 0.022(4) 0.037(5) 0.016(5) -0.004(4) 0.008(4) 0.001(4)
O18 0.020(4) 0.023(5) 0.019(5) 0.000(4) 0.008(4) 0.000(4)
O19 0.020(4) 0.026(5) 0.028(5) -0.003(4) 0.013(4) -0.006(4)
O20 0.023(5) 0.026(5) 0.032(5) 0.000(4) 0.018(4) 0.002(4)
O21 0.021(4) 0.027(5) 0.024(5) 0.001(4) 0.012(4) -0.003(4)
O22 0.017(4) 0.035(5) 0.025(5) 0.000(4) 0.008(4) 0.001(4)
O23 0.012(4) 0.028(5) 0.026(5) -0.002(4) 0.008(4) -0.005(4)
O24 0.025(4) 0.030(5) 0.029(5) 0.004(4) 0.019(4) 0.006(4)
O25 0.017(4) 0.031(5) 0.013(5) 0.008(4) 0.001(4) 0.002(4)
O26 0.021(4) 0.016(4) 0.026(5) -0.006(4) 0.012(4) -0.001(4)
O27 0.015(4) 0.037(5) 0.023(5) 0.004(4) 0.011(4) 0.000(4)
O28 0.014(4) 0.027(5) 0.019(5) -0.001(4) 0.007(4) 0.001(4)
O29 0.019(6) 0.029(7) 0.024(7) 0.000 0.012(6) 0.000
O30 0.015(4) 0.027(5) 0.027(5) -0.007(4) 0.010(4) 0.002(4)
O31 0.018(6) 0.021(7) 0.029(7) 0.000 0.009(6) 0.000
O32 0.036(5) 0.032(6) 0.050(7) 0.005(5) 0.025(5) 0.003(5)
O33 0.033(6) 0.029(6) 0.102(11) -0.009(6) 0.016(7) 0.002(5)
O34 0.046(6) 0.066(8) 0.086(10) 0.045(7) 0.052(7) 0.028(6)
O35 0.064(8) 0.050(8) 0.101(11) -0.017(7) 0.061(8) -0.015(6)
O36 0.047(7) 0.051(7) 0.049(8) -0.002(6) 0.019(6) 0.004(6)
O37 0.034(5) 0.035(6) 0.039(6) -0.004(5) 0.016(5) -0.002(5)
O38 0.029(5) 0.032(5) 0.033(6) -0.004(5) 0.020(4) -0.004(4)
O39 0.064(10) 0.039(9) 0.067(11) -0.007(7) 0.047(9) -0.003(7)
O40 0.034(5) 0.056(7) 0.031(6) -0.004(6) 0.012(5) 0.007(5)
O41 0.024(5) 0.033(6) 0.027(5) -0.005(4) 0.012(4) -0.007(4)
O42 0.020(7) 0.037(9) 0.019(9) -0.007(7) 0.009(6) 0.003(7)
O43 0.044(7) 0.188(17) 0.031(7) 0.029(9) 0.022(6) 0.045(9)
O44 0.072(11) 0.069(11) 0.061(11) -0.039(9) 0.046(10) -0.037(9)
O45 0.063(8) 0.068(9) 0.068(9) -0.010(7) 0.038(7) -0.012(7)
O46 0.046(6) 0.048(7) 0.070(8) 0.011(6) 0.042(6) -0.001(5)
O47 0.060(7) 0.069(8) 0.037(7) -0.022(6) 0.032(6) -0.023(6)

loop_
_atom_type_symbol
_atom_type_description
_atom_type_scat_dispersion_real
_atom_type_scat_dispersion_imag
_atom_type_scat_source
W W -0.8490 6.8722 'International Tables Vol C Tables 4.2.6.8 and 6.1.1.4'
Sb Sb -0.5866 1.5461 'International Tables Vol C Tables 4.2.6.8 and 6.1.1.4'
Na Na 0.0362 0.0249 'International Tables Vol C Tables 4.2.6.8 and 6.1.1.4'
O O 0.0106 0.0060 'International Tables Vol C Tables 4.2.6.8 and 6.1.1.4'
H H 0.0000 0.0000 'International Tables Vol C Tables 4.2.6.8 and 6.1.1.4'

loop_
_geom_angle_atom_site_label_1
_geom_angle_atom_site_label_2
_geom_angle_atom_site_label_3
_geom_angle
_geom_angle_site_symmetry_1
_geom_angle_site_symmetry_3
O1 W1 O12 100.1(4) . .
O1 W1 O10 103.2(4) . .
O12 W1 O10 87.4(4) . .
O1 W1 O13 101.0(4) . .
O12 W1 O13 158.9(3) . .
O10 W1 O13 88.7(4) . .
O1 W1 O18 98.4(4) . .
O12 W1 O18 88.0(4) . .
O10 W1 O18 158.4(3) . .
O13 W1 O18 88.0(4) . .
O1 W1 O25 169.7(4) . .
O12 W1 O25 85.4(3) . .
O10 W1 O25 85.7(3) . .
O13 W1 O25 73.6(3) . .
O18 W1 O25 72.9(3) . .
O2 W2 O11 102.3(4) . .
O2 W2 O10 101.8(4) . .
O11 W2 O10 86.3(4) . .
O2 W2 O14 100.3(4) . .
O11 W2 O14 157.4(4) . .
O10 W2 O14 88.4(4) . .
O2 W2 O15 98.5(4) . .
O11 W2 O15 88.9(4) . .
O10 W2 O15 159.7(3) . .
O14 W2 O15 88.4(3) . .
O2 W2 O26 169.4(4) . .
O11 W2 O26 84.7(3) . .
O10 W2 O26 86.4(3) . .
O14 W2 O26 73.0(3) . .
O15 W2 O26 73.5(3) . .
O3 W3 O11 103.5(4) . .
O3 W3 O17 98.4(4) . .
O11 W3 O17 158.0(3) . .
O3 W3 O16 101.2(4) . .
O11 W3 O16 89.1(4) . .
O17 W3 O16 88.9(3) . .
O3 W3 O12 98.4(4) . .
O11 W3 O12 86.6(3) . .
O17 W3 O12 87.9(4) . .
O16 W3 O12 160.3(3) . .
O3 W3 O27 170.0(3) . .
O11 W3 O27 85.6(3) . .
O17 W3 O27 72.8(3) . .
O16 W3 O27 74.3(3) . .
O12 W3 O27 86.2(3) . .
O4 W4 O13 101.2(4) . .
O4 W4 O19 102.4(4) . .
O13 W4 O19 92.4(4) . .
O4 W4 O24 99.3(4) . .
O13 W4 O24 87.3(4) . .
O19 W4 O24 157.9(3) . .
O4 W4 O30 100.1(4) . 2
O13 W4 O30 158.4(3) . 2
O19 W4 O30 86.9(4) . 2
O24 W4 O30 85.4(4) . 2
O4 W4 O25 172.2(4) . .
O13 W4 O25 75.0(3) . .
O19 W4 O25 84.7(3) . .
O24 W4 O25 73.9(3) . .
O30 W4 O25 83.5(3) 2 .
O5 W5 O28 101.5(4) . .
O5 W5 O19 102.7(4) . .
O28 W5 O19 89.8(4) . .
O5 W5 O14 98.1(4) . .
O28 W5 O14 159.8(3) . .
O19 W5 O14 90.2(4) . .
O5 W5 O20 97.7(4) . .
O28 W5 O20 88.2(4) . .
O19 W5 O20 159.4(3) . .
O14 W5 O20 84.8(4) . .
O5 W5 O26 168.7(4) . .
O28 W5 O26 85.8(3) . .
O19 W5 O26 85.8(3) . .
O14 W5 O26 74.1(3) . .
O20 W5 O26 73.6(3) . .
O6 W6 O29 101.6(4) . .
O6 W6 O21 103.6(4) . .
O29 W6 O21 88.2(3) . .
O6 W6 O15 97.0(4) . .
O29 W6 O15 161.0(4) . .
O21 W6 O15 91.0(3) . .
O6 W6 O20 99.0(4) . .
O29 W6 O20 87.4(3) . .
O21 W6 O20 157.4(4) . .
O15 W6 O20 86.1(4) . .
O6 W6 O26 169.3(4) . .
O29 W6 O26 86.1(4) . .
O21 W6 O26 83.8(3) . .
O15 W6 O26 75.0(3) . .
O20 W6 O26 73.8(3) . .
O7 W7 O16 100.0(4) . .
O7 W7 O21 101.9(4) . .
O16 W7 O21 92.7(3) . .
O7 W7 O28 99.0(4) . 2
O16 W7 O28 160.7(3) . 2
O21 W7 O28 86.7(3) . 2
O7 W7 O22 97.6(4) . .
O16 W7 O22 87.6(4) . .
O21 W7 O22 160.1(3) . .
O28 W7 O22 86.5(4) 2 .
O7 W7 O27 170.9(4) . .
O16 W7 O27 75.9(3) . .
O21 W7 O27 86.5(3) . .
O28 W7 O27 84.8(3) 2 .
O22 W7 O27 74.2(3) . .
O8 W8 O30 102.5(4) . .
O8 W8 O23 100.5(4) . .
O30 W8 O23 88.9(4) . .
O8 W8 O17 94.8(4) . .
O30 W8 O17 162.6(4) . .
O23 W8 O17 90.4(4) . .
O8 W8 O22 95.8(4) . .
O30 W8 O22 89.5(4) . .
O23 W8 O22 163.5(3) . .
O17 W8 O22 86.3(4) . .
O8 W8 O27 166.5(4) . .
O30 W8 O27 87.9(3) . .
O23 W8 O27 88.2(3) . .
O17 W8 O27 74.7(3) . .
O22 W8 O27 75.3(3) . .
O9 W9 O31 101.0(4) . .
O9 W9 O23 102.2(4) . .
O31 W9 O23 87.9(3) . .
O9 W9 O18 98.4(4) . .
O31 W9 O18 160.3(4) . .
O23 W9 O18 91.0(4) . .
O9 W9 O24 99.2(4) . .
O31 W9 O24 87.1(3) . .
O23 W9 O24 158.6(4) . .
O18 W9 O24 86.8(4) . .
O9 W9 O25 170.1(3) . .
O31 W9 O25 86.2(4) . .
O23 W9 O25 84.7(3) . .
O18 W9 O25 74.1(3) . .
O24 W9 O25 74.2(3) . .
O25 Sb O26 91.9(3) . .
O25 Sb O27 88.9(4) . .
O26 Sb O27 89.6(3) . .
O25 Sb Sb 125.7(2) . 2
O26 Sb Sb 125.0(2) . 2
O27 Sb Sb 124.8(3) . 2
O38 Na1 O37 175.5(4) . .
O38 Na1 O47 101.4(4) . .
O37 Na1 O47 82.0(4) . .
O38 Na1 O38 85.0(3) . 2
O37 Na1 O38 92.1(4) . 2
O47 Na1 O38 168.4(5) . 2
O38 Na1 O6 88.7(4) . 1_565
O37 Na1 O6 87.8(4) . 1_565
O47 Na1 O6 98.2(4) . 1_565
O38 Na1 O6 91.5(4) 2 1_565
O38 Na1 O9 87.5(3) . .
O37 Na1 O9 96.0(3) . .
O47 Na1 O9 80.6(4) . .
O38 Na1 O9 90.2(3) 2 .
O6 Na1 O9 175.7(3) 1_565 .
O38 Na1 Na1 43.4(2) . 2
O37 Na1 Na1 133.6(4) . 2
O47 Na1 Na1 144.0(4) . 2
O38 Na1 Na1 41.7(2) 2 2
O6 Na1 Na1 89.7(2) 1_565 2
O9 Na1 Na1 89.0(2) . 2
O38 Na1 Na4 142.5(3) . 5_576
O37 Na1 Na4 40.6(3) . 5_576
O47 Na1 Na4 41.5(3) . 5_576
O38 Na1 Na4 132.5(3) 2 5_576
O6 Na1 Na4 91.5(3) 1_565 5_576
O9 Na1 Na4 90.3(3) . 5_576
Na1 Na1 Na4 174.1(3) 2 5_576
O41 Na2 O40 82.3(4) . .
O41 Na2 O43 92.7(5) . .
O40 Na2 O43 175.0(5) . .
O41 Na2 O44 105.9(5) . .
O40 Na2 O44 111.7(6) . .
O43 Na2 O44 70.4(6) . .
O41 Na2 O46 85.1(4) . .
O40 Na2 O46 89.6(4) . .
O43 Na2 O46 89.1(5) . .
O44 Na2 O46 156.9(6) . .
O41 Na2 O42 157.3(5) . .
O40 Na2 O42 79.7(4) . .
O43 Na2 O42 104.9(5) . .
O44 Na2 O42 93.7(5) . .
O46 Na2 O42 81.0(5) . .
O41 Na2 O42' 163.0(8) . .
O40 Na2 O42' 85.9(8) . .
O43 Na2 O42' 99.1(9) . .
O44 Na2 O42' 67.3(9) . .
O46 Na2 O42' 107.1(9) . .
O42 Na2 O42' 26.7(8) . .
O41 Na2 O39' 94.5(9) . .
O40 Na2 O39' 69.7(9) . .
O43 Na2 O39' 111.7(10) . .
O44 Na2 O39' 42.4(10) . .
O46 Na2 O39' 159.2(10) . .
O42 Na2 O39' 92.2(9) . .
O42' Na2 O39' 69.8(11) . .
O41 Na2 Na5' 128.4(5) . .
O40 Na2 Na5' 60.7(5) . .
O43 Na2 Na5' 123.7(6) . .
O44 Na2 Na5' 63.0(6) . .
O46 Na2 Na5' 125.7(5) . .
O42 Na2 Na5' 51.5(5) . .
O42' Na2 Na5' 34.7(8) . .
O39' Na2 Na5' 41.4(9) . .
Na4 Na3 O36 70.2(5) 5_576 .
Na4 Na3 O45 127.2(6) 5_576 .
O36 Na3 O45 57.5(4) . .
Na4 Na3 O35 108.1(5) 5_576 5_576
O36 Na3 O35 107.4(5) . 5_576
O45 Na3 O35 94.9(5) . 5_576
Na4 Na3 O18 123.5(5) 5_576 .
O36 Na3 O18 142.7(5) . .
O45 Na3 O18 96.5(5) . .
O35 Na3 O18 100.6(4) 5_576 .
Na4 Na3 Na5 95.6(8) 5_576 .
O36 Na3 Na5 35.4(6) . .
O45 Na3 Na5 44.1(8) . .
O35 Na3 Na5 76.4(6) 5_576 .
O18 Na3 Na5 138.7(8) . .
Na4 Na3 Na5' 106.9(6) 5_576 .
O36 Na3 Na5' 41.5(5) . .
O45 Na3 Na5' 32.3(5) . .
O35 Na3 Na5' 78.1(5) 5_576 .
O18 Na3 Na5' 126.4(5) . .
Na5 Na3 Na5' 12.4(7) . .
O34 Na4 O43 84.2(6) . 8_465
O34 Na4 Na3 166.5(6) . 5_576
O43 Na4 Na3 93.9(6) 8_465 5_576
O34 Na4 O37 87.3(5) . 5_576
O43 Na4 O37 91.9(5) 8_465 5_576
Na3 Na4 O37 106.1(5) 5_576 5_576
O34 Na4 O47 99.5(5) . 5_576
O43 Na4 O47 170.5(6) 8_465 5_576
Na3 Na4 O47 84.4(5) 5_576 5_576
O37 Na4 O47 79.7(4) 5_576 5_576
O34 Na4 O36 115.2(6) . 5_576
O43 Na4 O36 47.8(5) 8_465 5_576
Na3 Na4 O36 55.8(4) 5_576 5_576
O37 Na4 O36 126.6(5) 5_576 5_576
O47 Na4 O36 135.4(5) 5_576 5_576
O34 Na4 O8 88.4(5) . .
O43 Na4 O8 93.7(5) 8_465 .
Na3 Na4 O8 78.4(4) 5_576 .
O37 Na4 O8 172.6(5) 5_576 .
O47 Na4 O8 95.1(4) 5_576 .
O36 Na4 O8 60.8(4) 5_576 .
O34 Na4 Na1 92.1(5) . 5_576
O43 Na4 Na1 131.7(5) 8_465 5_576
Na3 Na4 Na1 99.0(4) 5_576 5_576
O37 Na4 Na1 39.8(3) 5_576 5_576
O47 Na4 Na1 40.0(3) 5_576 5_576
O36 Na4 Na1 150.8(4) 5_576 5_576
O8 Na4 Na1 134.5(4) . 5_576
O34 Na4 Na5 118.1(7) . 5_576
O43 Na4 Na5 67.4(5) 8_465 5_576
Na3 Na4 Na5 49.6(6) 5_576 5_576
O37 Na4 Na5 143.6(7) 5_576 5_576
O47 Na4 Na5 117.4(5) 5_576 5_576
O36 Na4 Na5 20.8(5) 5_576 5_576
O8 Na4 Na5 43.7(6) . 5_576
Na1 Na4 Na5 147.6(5) 5_576 5_576
Na5' Na5 O36 124(4) . .
Na5' Na5 O45 66(3) . .
O36 Na5 O45 71.8(13) . .
Na5' Na5 O39 87(2) . .
O36 Na5 O39 141.2(15) . .
O45 Na5 O39 107.0(12) . .
Na5' Na5 O8 166(3) . 5_576
O36 Na5 O8 69.3(11) . 5_576
O45 Na5 O8 118.8(11) . 5_576
O39 Na5 O8 79.0(10) . 5_576
Na5' Na5 O39' 52(2) . .
O36 Na5 O39' 166(2) . .
O45 Na5 O39' 95.0(15) . .
O39 Na5 O39' 36.5(9) . .
O8 Na5 O39' 114.6(14) 5_576 .
Na5' Na5 O46 99(2) . 4_556
O36 Na5 O46 66.8(9) . 4_556
O45 Na5 O46 114.0(12) . 4_556
O39 Na5 O46 137.2(14) . 4_556
O8 Na5 O46 91.3(11) 5_576 4_556
O39' Na5 O46 125.3(13) . 4_556
Na5' Na5 O42' 15(3) . .
O36 Na5 O42' 109.5(17) . .
O45 Na5 O42' 52.4(12) . .
O39 Na5 O42' 97.6(12) . .
O8 Na5 O42' 169.5(14) 5_576 .
O39' Na5 O42' 64.0(12) . .
O46 Na5 O42' 97.9(11) 4_556 .
Na5' Na5 Na3 118(3) . .
O36 Na5 Na3 49.8(8) . .
O45 Na5 Na3 53.3(7) . .
O39 Na5 Na3 97.3(8) . .
O8 Na5 Na3 65.5(6) 5_576 .
O39' Na5 Na3 118.1(12) . .
O46 Na5 Na3 116.4(9) 4_556 .
O42' Na5 Na3 105.4(14) . .
Na5' Na5 Na4 147(4) . 5_576
O36 Na5 Na4 32.2(7) . 5_576
O45 Na5 Na4 82.1(8) . 5_576
O39 Na5 Na4 109.3(9) . 5_576
O8 Na5 Na4 42.1(4) 5_576 5_576
O39' Na5 Na4 143.2(12) . 5_576
O46 Na5 Na4 88.3(7) 4_556 5_576
O42' Na5 Na4 132.5(13) . 5_576
Na3 Na5 Na4 34.8(4) . 5_576
Na5 Na5' O45 91(3) . .
Na5 Na5' O42' 159(4) . .
O45 Na5' O42' 70.1(13) . .
Na5 Na5' O39' 112(3) . .
O45 Na5' O39' 116.1(15) . .
O42' Na5' O39' 85.4(16) . .
Na5 Na5' O36 39(3) . .
O45 Na5' O36 64.2(8) . .
O42' Na5' O36 121.0(14) . .
O39' Na5' O36 147.9(14) . .
Na5 Na5' O39 74(2) . .
O45 Na5' O39 109.5(10) . .
O42' Na5' O39 119.7(14) . .
O39' Na5' O39 38.5(11) . .
O36 Na5' O39 109.6(10) . .
Na5 Na5' O42 140(3) . .
O45 Na5' O42 49.5(7) . .
O42' Na5' O42 21.0(10) . .
O39' Na5' O42 92.5(13) . .
O36 Na5' O42 106.8(9) . .
O39 Na5' O42 117.9(9) . .
Na5 Na5' O2 115(3) . 4_556
O45 Na5' O2 143.9(11) . 4_556
O42' Na5' O2 79.4(12) . 4_556
O39' Na5' O2 79.0(12) . 4_556
O36 Na5' O2 120.8(9) . 4_556
O39 Na5' O2 102.1(8) . 4_556
O42 Na5' O2 100.2(8) . 4_556
Na5 Na5' Na3 50(3) . .
O45 Na5' Na3 42.4(6) . .
O42' Na5' Na3 112.3(13) . .
O39' Na5' Na3 115.2(13) . .
O36 Na5' Na3 41.1(5) . .
O39 Na5' Na3 85.0(7) . .
O42 Na5' Na3 91.3(7) . .
O2 Na5' Na3 161.4(9) 4_556 .
Na5 Na5' Na2 141(3) . .
O45 Na5' Na2 73.9(8) . .
O42' Na5' Na2 43.1(10) . .
O39' Na5' Na2 50.8(11) . .
O36 Na5' Na2 137.5(9) . .
O39 Na5' Na2 77.7(6) . .
O42 Na5' Na2 42.4(4) . .
O2 Na5' Na2 96.9(7) 4_556 .
Na3 Na5' Na2 101.4(6) . .
W2 O2 Na5' 168.4(7) . 4_546
W6 O6 Na1 168.1(5) . 1_545
W8 O8 Na4 117.8(5) . .
W8 O8 Na5 147.9(8) . 5_576
Na4 O8 Na5 94.2(7) . 5_576
W9 O9 Na1 167.4(4) . .
W1 O10 W2 152.1(4) . .
W2 O11 W3 152.5(5) . .
W1 O12 W3 149.8(5) . .
W4 O13 W1 120.2(4) . .
W2 O14 W5 119.7(4) . .
W6 O15 W2 118.5(4) . .
W7 O16 W3 118.1(4) . .
W3 O17 W8 118.1(4) . .
W9 O18 W1 119.9(4) . .
W9 O18 Na3 128.7(4) . .
W1 O18 Na3 110.9(4) . .
W4 O19 W5 158.5(5) . .
W6 O20 W5 117.7(4) . .
W7 O21 W6 157.8(5) . .
W7 O22 W8 115.3(4) . .
W9 O23 W8 153.7(5) . .
W4 O24 W9 118.3(4) . .
Sb O25 W9 116.7(4) . .
Sb O25 W4 114.4(4) . .
W9 O25 W4 93.7(3) . .
Sb O25 W1 137.8(4) . .
W9 O25 W1 93.1(3) . .
W4 O25 W1 91.1(3) . .
Sb O26 W5 112.9(4) . .
Sb O26 W6 117.3(4) . .
W5 O26 W6 94.6(3) . .
Sb O26 W2 136.6(4) . .
W5 O26 W2 93.2(3) . .
W6 O26 W2 93.0(3) . .
Sb O27 W8 113.9(4) . .
Sb O27 W7 115.1(4) . .
W8 O27 W7 95.1(3) . .
Sb O27 W3 137.6(4) . .
W8 O27 W3 94.4(3) . .
W7 O27 W3 91.6(3) . .
W5 O28 W7 144.7(4) . 2
W6 O29 W6 147.9(7) 2 .
W8 O30 W4 144.7(4) . 2
W9 O31 W9 147.1(7) . 2
Na5 O36 Na3 94.9(10) . .
Na5 O36 Na5' 17.5(13) . .
Na3 O36 Na5' 97.5(7) . .
Na5 O36 Na4 127.0(11) . 5_576
Na3 O36 Na4 54.0(4) . 5_576
Na5' O36 Na4 140.9(7) . 5_576
Na1 O37 Na4 99.6(4) . 5_576
Na1 O38 Na1 95.0(3) . 2
O39' O39 Na5 77.8(16) . .
O39' O39 Na5' 59.7(15) . .
Na5 O39 Na5' 18.5(7) . .
O39 O39' Na5' 81.8(18) . .
O39 O39' Na2 125(2) . .
Na5' O39' Na2 87.8(14) . .
O39 O39' Na5 65.7(15) . .
Na5' O39' Na5 16.6(8) . .
Na2 O39' Na5 100.3(15) . .
O42' O42 Na2 80.6(18) . .
O42' O42 Na5' 41.0(18) . .
Na2 O42 Na5' 86.0(6) . .
O42 O42' Na5' 118(3) . .
O42 O42' Na2 72.7(18) . .
Na5' O42' Na2 102.2(14) . .
O42 O42' Na5 113(2) . .
Na5' O42' Na5 6.2(10) . .
Na2 O42' Na5 104.5(12) . .
Na4 O43 Na2 132.4(7) 8_566 .
Na5' O45 Na5 23.5(7) . .
Na5' O45 Na3 105.4(9) . .
Na5 O45 Na3 82.6(9) . .
Na2 O46 Na5 118.0(7) . 4_546
Na1 O47 Na4 98.5(5) . 5_576

loop_
_geom_bond_atom_site_label_1
_geom_bond_atom_site_label_2
_geom_bond_distance
_geom_bond_site_symmetry_2
W1 O1 1.704(8) .
W1 O12 1.875(8) .
W1 O10 1.894(9) .
W1 O13 1.919(8) .
W1 O18 1.927(8) .
W1 O25 2.325(8) .
W2 O2 1.711(9) .
W2 O11 1.883(9) .
W2 O10 1.896(9) .
W2 O14 1.919(8) .
W2 O15 1.939(8) .
W2 O26 2.321(8) .
W3 O3 1.690(9) .
W3 O11 1.900(9) .
W3 O17 1.920(9) .
W3 O16 1.925(8) .
W3 O12 1.941(8) .
W3 O27 2.301(8) .
W4 O4 1.705(8) .
W4 O13 1.885(8) .
W4 O19 1.895(9) .
W4 O24 1.933(8) .
W4 O30 1.945(8) 2
W4 O25 2.293(8) .
W5 O5 1.710(8) .
W5 O28 1.875(8) .
W5 O19 1.896(9) .
W5 O14 1.934(8) .
W5 O20 1.951(9) .
W5 O26 2.263(8) .
W6 O6 1.703(9) .
W6 O29 1.906(3) .
W6 O21 1.907(8) .
W6 O15 1.931(8) .
W6 O20 1.938(8) .
W6 O26 2.265(8) .
W7 O7 1.704(8) .
W7 O16 1.889(8) .
W7 O21 1.896(8) .
W7 O28 1.940(8) 2
W7 O22 1.946(9) .
W7 O27 2.262(8) .
W8 O8 1.703(9) .
W8 O30 1.864(9) .
W8 O23 1.913(8) .
W8 O17 1.937(8) .
W8 O22 1.959(9) .
W8 O27 2.206(8) .
W9 O9 1.689(9) .
W9 O31 1.904(3) .
W9 O23 1.911(8) .
W9 O18 1.926(8) .
W9 O24 1.945(8) .
W9 O25 2.272(9) .
Sb O25 1.994(9) .
Sb O26 2.006(8) .
Sb O27 2.006(8) .
Sb Sb 2.183(3) 2
Na1 O38 2.318(10) .
Na1 O37 2.355(11) .
Na1 O47 2.357(12) .
Na1 O38 2.393(10) 2
Na1 O6 2.528(11) 1_565
Na1 O9 2.548(11) .
Na1 Na1 3.473(11) 2
Na1 Na4 3.628(11) 5_576
Na2 O41 2.379(10) .
Na2 O40 2.385(12) .
Na2 O43 2.389(14) .
Na2 O44 2.397(15) .
Na2 O46 2.414(13) .
Na2 O42 2.416(15) .
Na2 O42' 2.50(3) .
Na2 O39' 2.77(4) .
Na2 Na5' 3.57(3) .
Na3 Na4 2.310(13) 5_576
Na3 O36 2.362(15) .
Na3 O45 2.493(17) .
Na3 O35 2.807(14) 5_576
Na3 O18 2.835(13) .
Na3 Na5 3.08(3) .
Na3 Na5' 3.57(3) .
Na4 O34 2.232(15) .
Na4 O43 2.284(15) 8_465
Na4 Na3 2.310(13) 5_576
Na4 O37 2.395(14) 5_576
Na4 O47 2.430(14) 5_576
Na4 O36 2.688(15) 5_576
Na4 O8 2.709(13) .
Na4 Na1 3.628(11) 5_576
Na4 Na5 4.03(3) 5_576
Na5 Na5' 0.86(3) .
Na5 O36 1.79(3) .
Na5 O45 2.16(4) .
Na5 O39 2.61(3) .
Na5 O8 2.79(4) 5_576
Na5 O39' 2.80(5) .
Na5 O46 2.82(3) 4_556
Na5 O42' 2.90(5) .
Na5 Na4 4.03(3) 5_576
Na5' O45 1.97(3) .
Na5' O42' 2.08(4) .
Na5' O39' 2.36(5) .
Na5' O36 2.38(3) .
Na5' O39 2.71(2) .
Na5' O42 2.80(3) .
Na5' O2 2.86(2) 4_556
O2 Na5' 2.86(2) 4_546
O6 Na1 2.528(11) 1_545
O8 Na5 2.79(4) 5_576
O28 W7 1.940(8) 2
O29 W6 1.906(3) 2
O30 W4 1.945(8) 2
O31 W9 1.904(3) 2
O35 Na3 2.807(14) 5_576
O36 Na4 2.688(15) 5_576
O37 Na4 2.395(14) 5_576
O38 Na1 2.393(10) 2
O39 O39' 1.70(4) .
O42 O42' 1.14(4) .
O43 Na4 2.284(15) 8_566
O46 Na5 2.82(3) 4_546
O47 Na4 2.430(14) 5_576
